data_1520694
loop_
_publ_author_name
'Chen, Ji-Peng'
'He, Wei'
'Yang, Zhen-Yu'
'Yao, Zhu-Jun'

_publ_section_title
;
 Synthesis of Tricyclo[4,3,1,0(1,5)]decane Core of Plumisclerin A Using
 Pauson-Khand Annulation and SmI2-Mediated Radical Cyclization.
;
_journal_issue 14
_journal_name_full 'Organic letters'
_journal_page_first 3379
_journal_page_last 3381
_journal_paper_doi 10.1021/acs.orglett.5b01563
_journal_volume 17
_journal_year 2015
_chemical_formula_moiety 'C33 H27 N3 O13'
_chemical_formula_sum 'C33 H27 N3 O13'
_chemical_formula_weight 673.57
_chemical_name_systematic
;
 ?
;
_space_group_crystal_system triclinic
_space_group_IT_number 2
_space_group_name_Hall '-P 1'
_space_group_name_H-M_alt 'P -1'
_symmetry_space_group_name_Hall '-P 1'
_symmetry_space_group_name_H-M 'P -1'
_atom_sites_solution_hydrogens geom
_atom_sites_solution_primary direct
_audit_creation_date 2015-05-29
_audit_creation_method
;
Olex2 1.2
(compiled 2015.01.26 svn.r3150 for OlexSys, GUI svn.r4998)
;
_cell_angle_alpha 86.284(4)
_cell_angle_beta 86.306(4)
_cell_angle_gamma 68.207(3)
_cell_formula_units_Z 2
_cell_length_a 11.319(3)
_cell_length_b 12.665(3)
_cell_length_c 14.597(3)
_cell_measurement_reflns_used 5517
_cell_measurement_temperature 133
_cell_measurement_theta_max 27.540
_cell_measurement_theta_min 2.410
_cell_volume 1937.1(8)
_computing_cell_refinement 'SAINT v7.68A (Bruker, 2009)'
_computing_data_reduction 'SAINT v7.68A (Bruker, 2009)'
_computing_molecular_graphics 'Olex2 (Dolomanov et al., 2009)'
_computing_publication_material 'Olex2 (Dolomanov et al., 2009)'
_computing_structure_refinement 'XL (Sheldrick, 2008)'
_computing_structure_solution 'ShelXS (Sheldrick, 2008)'
_diffrn_ambient_temperature 133
_diffrn_measured_fraction_theta_full 0.973
_diffrn_measured_fraction_theta_max 0.986
_diffrn_measurement_device_type 'Bruker APEX-II CCD'
_diffrn_measurement_method '\f and \w scans'
_diffrn_radiation_monochromator graphite
_diffrn_radiation_type MoK\a
_diffrn_radiation_wavelength 0.71073
_diffrn_reflns_av_R_equivalents 0.0412
_diffrn_reflns_av_unetI/netI 0.0676
_diffrn_reflns_laue_measured_fraction_full 0.973
_diffrn_reflns_laue_measured_fraction_max 0.986
_diffrn_reflns_limit_h_max 13
_diffrn_reflns_limit_h_min -13
_diffrn_reflns_limit_k_max 15
_diffrn_reflns_limit_k_min -15
_diffrn_reflns_limit_l_max 17
_diffrn_reflns_limit_l_min -12
_diffrn_reflns_number 11856
_diffrn_reflns_point_group_measured_fraction_full 0.973
_diffrn_reflns_point_group_measured_fraction_max 0.986
_diffrn_reflns_theta_full 25.242
_diffrn_reflns_theta_max 25.099
_diffrn_reflns_theta_min 1.939
_diffrn_standards_number 0
_exptl_absorpt_coefficient_mu 0.091
_exptl_absorpt_correction_T_max 0.7456
_exptl_absorpt_correction_T_min 0.5039
_exptl_absorpt_correction_type multi-scan
_exptl_absorpt_process_details
;
SADABS-2008/1 (Bruker,2008) was used for absorption correction.
wR2(int) was 0.0889 before and 0.0539 after correction.
The Ratio of minimum to maximum transmission is 0.6758.
The \l/2 correction factor is 0.0015.
;
_exptl_crystal_colour colourless
_exptl_crystal_density_diffrn 1.155
_exptl_crystal_description block
_exptl_crystal_F_000 700
_exptl_crystal_size_max 0.39
_exptl_crystal_size_mid 0.35
_exptl_crystal_size_min 0.25
_refine_diff_density_max 0.621
_refine_diff_density_min -0.526
_refine_diff_density_rms 0.076
_refine_ls_extinction_coef 0.009(3)
_refine_ls_extinction_expression Fc^*^=kFc[1+0.001xFc^2^\l^3^/sin(2\q)]^-1/4^
_refine_ls_extinction_method SHELXL
_refine_ls_goodness_of_fit_ref 1.053
_refine_ls_hydrogen_treatment constr
_refine_ls_matrix_type full
_refine_ls_number_parameters 470
_refine_ls_number_reflns 6820
_refine_ls_number_restraints 72
_refine_ls_restrained_S_all 1.079
_refine_ls_R_factor_all 0.0917
_refine_ls_R_factor_gt 0.0739
_refine_ls_shift/su_max 0.002
_refine_ls_shift/su_mean 0.000
_refine_ls_structure_factor_coef Fsqd
_refine_ls_weighting_details 'w=1/[\s^2^(Fo^2^)+(0.1480P)^2^] where P=(Fo^2^+2Fc^2^)/3'
_refine_ls_weighting_scheme calc
_refine_ls_wR_factor_gt 0.2084
_refine_ls_wR_factor_ref 0.2246
_reflns_Friedel_coverage 0.000
_reflns_number_gt 4773
_reflns_number_total 6820
_reflns_threshold_expression 'I > 2\s(I)'
_cod_data_source_file ol5b01563_si_002.cif
_cod_data_source_block mo_dm12136_0m
_cod_depositor_comments 'Adding full bibliography for 1520694.cif.'
_cod_database_code 1520694
_shelxl_version_number 2014-3
_shelx_space_group_comment
;
The symmetry employed for this shelxl refinement is uniquely defined
by the following loop, which should always be used as a source of
symmetry information in preference to the above space-group names.
They are only intended as comments.
;
_shelx_estimated_absorpt_t_max 0.978
_shelx_estimated_absorpt_t_min 0.966
_olex2_refinement_description
;
1. Fixed Uiso
 At 1.2 times of:
  All C(H) groups, All C(H,H) groups
 At 1.5 times of:
  All C(H,H,H) groups
2. Uiso/Uaniso restraints and constraints
N1 \\sim O8 \\sim O9 \\sim N1' \\sim O8' \\sim O9': within 1.7A with sigma of
0.01 and sigma for terminal atoms of 0.02
N2 \\sim O11: within 1.7A with sigma of 0.001 and sigma for terminal atoms of
0.002
3. Others
 Fixed Sof: N1(0.5) O8(0.5) O9(0.5) N1'(0.5) O8'(0.5) O9'(0.5)
4.a Ternary CH refined with riding coordinates:
 C4(H4), C6(H6), C9(H9), C11(H11)
4.b Secondary CH2 refined with riding coordinates:
 C2(H2A,H2B), C3(H3A,H3B), C7(H7A,H7B), C12(H12A,H12B)
4.c Me refined with riding coordinates:
 C10(H10A,H10B,H10C)
4.d Aromatic/amide H refined with riding coordinates:
 C15(H15), C16(H16), C18(H18), C19(H19), C22(H22), C23(H23), C25(H25),
 C26(H26), C29(H29), C30(H30), C32(H32), C33(H33)
;
_olex2_submission_special_instructions 'No special instructions were received'

loop_
_space_group_symop_operation_xyz
'x, y, z'
'-x, -y, -z'

loop_
_atom_site_label
_atom_site_type_symbol
_atom_site_fract_x
_atom_site_fract_y
_atom_site_fract_z
_atom_site_U_iso_or_equiv
_atom_site_adp_type
_atom_site_occupancy
_atom_site_site_symmetry_order
_atom_site_calc_flag
_atom_site_refinement_flags_posn
_atom_site_refinement_flags_adp
_atom_site_refinement_flags_occupancy
_atom_site_disorder_assembly
_atom_site_disorder_group
N2 N -0.1076(4) 1.1169(3) 1.4455(3) 0.0891(11) Uani 1 1 d . U . . .
N3 N 0.0165(2) 0.29901(19) 0.79594(19) 0.0391(6) Uani 1 1 d . . . . .
O1 O 0.63867(16) 0.59231(16) 0.97824(16) 0.0401(5) Uani 1 1 d . . . . .
O2 O 0.4716(2) 1.16935(18) 0.81393(15) 0.0445(6) Uani 1 1 d . . . . .
O3 O 0.38076(16) 1.04250(15) 0.79850(13) 0.0296(4) Uani 1 1 d . . . . .
O4 O 0.31152(16) 1.06612(15) 1.10856(14) 0.0323(5) Uani 1 1 d . . . . .
O5 O 0.23706(14) 0.92685(13) 1.09060(12) 0.0236(4) Uani 1 1 d . . . . .
O6 O -0.04233(15) 0.76185(14) 0.98229(14) 0.0308(5) Uani 1 1 d . . . . .
O7 O 0.16485(14) 0.69797(13) 0.93487(12) 0.0234(4) Uani 1 1 d . . . . .
N1 N 0.459(3) 1.1641(16) 0.3730(19) 0.082(4) Uani 0.5 1 d . U P A 1
O8 O 0.3932(7) 1.1329(7) 0.3315(5) 0.0666(19) Uani 0.5 1 d . U P A 1
O9 O 0.5444(15) 1.1932(11) 0.3399(12) 0.082(3) Uani 0.5 1 d . U P A 1
N1' N 0.442(2) 1.1965(18) 0.3801(17) 0.081(3) Uani 0.5 1 d . U P A 2
O8' O 0.3456(11) 1.2025(12) 0.3338(7) 0.120(3) Uani 0.5 1 d . U P A 2
O9' O 0.5113(18) 1.2408(11) 0.3439(13) 0.091(4) Uani 0.5 1 d . U P A 2
O10 O -0.1601(3) 1.0514(3) 1.4689(2) 0.0853(10) Uani 1 1 d . . . . .
O11 O -0.1262(4) 1.2044(3) 1.4834(3) 0.1084(11) Uani 1 1 d . U . . .
O12 O -0.0860(2) 0.28742(18) 0.80410(18) 0.0526(6) Uani 1 1 d . . . . .
O13 O 0.1131(2) 0.23027(17) 0.75936(17) 0.0524(6) Uani 1 1 d . . . . .
C1 C 0.3115(2) 0.94245(19) 0.92010(17) 0.0211(5) Uani 1 1 d . . . . .
C2 C 0.1687(2) 0.99312(19) 0.90044(19) 0.0236(6) Uani 1 1 d . . . . .
H2A H 0.1578 1.0299 0.8380 0.028 Uiso 1 1 calc R . . . .
H2B H 0.1237 1.0524 0.9449 0.028 Uiso 1 1 calc R . . . .
C3 C 0.1080(2) 0.90150(19) 0.90744(19) 0.0248(6) Uani 1 1 d . . . . .
H3A H 0.0181 0.9370 0.9297 0.030 Uiso 1 1 calc R . . . .
H3B H 0.1083 0.8746 0.8452 0.030 Uiso 1 1 calc R . . . .
C4 C 0.1753(2) 0.79926(18) 0.97092(18) 0.0200(5) Uani 1 1 d . . . . .
H4 H 0.1353 0.8117 1.0344 0.024 Uiso 1 1 calc R . . . .
C5 C 0.3165(2) 0.77896(18) 0.97274(18) 0.0207(5) Uani 1 1 d . . . . .
C6 C 0.3697(2) 0.82005(19) 0.88216(18) 0.0224(5) Uani 1 1 d . . . . .
H6 H 0.3303 0.8107 0.8254 0.027 Uiso 1 1 calc R . . . .
C7 C 0.5146(2) 0.7547(2) 0.8839(2) 0.0279(6) Uani 1 1 d . . . . .
H7A H 0.5485 0.7222 0.8235 0.033 Uiso 1 1 calc R . . . .
H7B H 0.5581 0.8061 0.8984 0.033 Uiso 1 1 calc R . . . .
C8 C 0.5354(2) 0.66075(19) 0.95778(19) 0.0258(6) Uani 1 1 d . . . . .
C9 C 0.4094(2) 0.66213(19) 1.00367(18) 0.0235(6) Uani 1 1 d . . . . .
H9 H 0.3860 0.6037 0.9746 0.028 Uiso 1 1 calc R . . . .
C10 C 0.4143(2) 0.6346(2) 1.1061(2) 0.0313(6) Uani 1 1 d . . . . .
H10A H 0.4769 0.5578 1.1179 0.047 Uiso 1 1 calc R . . . .
H10B H 0.4390 0.6898 1.1363 0.047 Uiso 1 1 calc R . . . .
H10C H 0.3302 0.6384 1.1305 0.047 Uiso 1 1 calc R . . . .
C11 C 0.3288(2) 0.88308(18) 1.01524(17) 0.0206(5) Uani 1 1 d . . . . .
H11 H 0.4175 0.8645 1.0351 0.025 Uiso 1 1 calc R . . . .
C12 C 0.3750(2) 1.02789(19) 0.89711(18) 0.0240(6) Uani 1 1 d . . . . .
H12A H 0.3249 1.1013 0.9250 0.029 Uiso 1 1 calc R . . . .
H12B H 0.4617 0.9993 0.9209 0.029 Uiso 1 1 calc R . . . .
C13 C 0.4332(2) 1.1171(2) 0.7653(2) 0.0301(6) Uani 1 1 d . . . . .
C14 C 0.4350(3) 1.1308(2) 0.6638(2) 0.0369(7) Uani 1 1 d . . . . .
C15 C 0.3551(3) 1.1002(4) 0.6104(2) 0.0548(9) Uani 1 1 d . . . . .
H15 H 0.2976 1.0683 0.6393 0.066 Uiso 1 1 calc R . . . .
C16 C 0.3599(4) 1.1161(4) 0.5178(3) 0.0740(13) Uani 1 1 d . . . . .
H16 H 0.3073 1.0942 0.4809 0.089 Uiso 1 1 calc R . . . .
C17 C 0.4432(4) 1.1650(4) 0.4778(3) 0.0672(11) Uani 1 1 d . . . . .
C18 C 0.5223(4) 1.1953(4) 0.5278(3) 0.0611(10) Uani 1 1 d . . . . .
H18 H 0.5799 1.2268 0.4984 0.073 Uiso 1 1 calc R . . . .
C19 C 0.5167(3) 1.1795(3) 0.6209(2) 0.0489(8) Uani 1 1 d . . . . .
H19 H 0.5695 1.2021 0.6570 0.059 Uiso 1 1 calc R . . . .
C20 C 0.2444(2) 1.01413(19) 1.13432(18) 0.0237(6) Uani 1 1 d . . . . .
C21 C 0.1571(2) 1.0382(2) 1.21788(18) 0.0267(6) Uani 1 1 d . . . . .
C22 C 0.1286(3) 1.1410(2) 1.2595(2) 0.0381(7) Uani 1 1 d . . . . .
H22 H 0.1677 1.1928 1.2373 0.046 Uiso 1 1 calc R . . . .
C23 C 0.0405(4) 1.1669(3) 1.3354(3) 0.0564(9) Uani 1 1 d . . . . .
H23 H 0.0190 1.2368 1.3648 0.068 Uiso 1 1 calc R . . . .
C24 C -0.0137(3) 1.0899(3) 1.3660(2) 0.0478(8) Uani 1 1 d . . . . .
C25 C 0.0166(3) 0.9873(3) 1.3274(2) 0.0427(7) Uani 1 1 d . . . . .
H25 H -0.0206 0.9347 1.3513 0.051 Uiso 1 1 calc R . . . .
C26 C 0.1025(2) 0.9615(2) 1.2530(2) 0.0327(6) Uani 1 1 d . . . . .
H26 H 0.1246 0.8904 1.2254 0.039 Uiso 1 1 calc R . . . .
C27 C 0.0484(2) 0.69253(19) 0.94398(17) 0.0210(5) Uani 1 1 d . . . . .
C28 C 0.0443(2) 0.58913(18) 0.90342(18) 0.0215(5) Uani 1 1 d . . . . .
C29 C -0.0753(2) 0.5823(2) 0.89696(19) 0.0254(6) Uani 1 1 d . . . . .
H29 H -0.1500 0.6430 0.9166 0.031 Uiso 1 1 calc R . . . .
C30 C -0.0846(2) 0.4868(2) 0.8618(2) 0.0292(6) Uani 1 1 d . . . . .
H30 H -0.1651 0.4805 0.8572 0.035 Uiso 1 1 calc R . . . .
C31 C 0.0267(2) 0.4008(2) 0.83338(19) 0.0283(6) Uani 1 1 d . . . . .
C32 C 0.1457(2) 0.4047(2) 0.8405(2) 0.0326(6) Uani 1 1 d . . . . .
H32 H 0.2202 0.3429 0.8223 0.039 Uiso 1 1 calc R . . . .
C33 C 0.1539(2) 0.5003(2) 0.87480(19) 0.0270(6) Uani 1 1 d . . . . .
H33 H 0.2349 0.5057 0.8790 0.032 Uiso 1 1 calc R . . . .

loop_
_atom_site_aniso_label
_atom_site_aniso_U_11
_atom_site_aniso_U_22
_atom_site_aniso_U_33
_atom_site_aniso_U_23
_atom_site_aniso_U_13
_atom_site_aniso_U_12
N2 0.103(2) 0.0675(18) 0.070(2) -0.0201(16) 0.0330(19) -0.0032(18)
N3 0.0430(14) 0.0276(11) 0.0537(17) -0.0143(11) 0.0035(12) -0.0200(11)
O1 0.0141(9) 0.0319(10) 0.0693(15) -0.0012(9) -0.0036(9) -0.0023(8)
O2 0.0624(14) 0.0475(12) 0.0425(13) 0.0024(10) -0.0121(10) -0.0413(11)
O3 0.0273(9) 0.0349(9) 0.0349(11) -0.0090(8) 0.0044(8) -0.0208(8)
O4 0.0207(9) 0.0295(9) 0.0527(13) -0.0155(8) 0.0028(8) -0.0149(8)
O5 0.0164(8) 0.0227(8) 0.0342(11) -0.0112(7) 0.0022(7) -0.0092(7)
O6 0.0159(8) 0.0255(9) 0.0536(13) -0.0166(8) 0.0063(8) -0.0094(7)
O7 0.0133(8) 0.0189(8) 0.0410(11) -0.0102(7) -0.0011(7) -0.0081(6)
N1 0.089(6) 0.115(8) 0.049(5) -0.008(6) 0.017(4) -0.048(6)
O8 0.059(4) 0.100(5) 0.038(3) -0.012(4) -0.005(3) -0.023(4)
O9 0.107(7) 0.119(9) 0.048(4) -0.012(7) 0.027(5) -0.076(7)
N1' 0.096(7) 0.137(9) 0.043(5) -0.018(6) 0.003(5) -0.081(6)
O8' 0.114(7) 0.207(9) 0.065(5) -0.003(7) -0.019(5) -0.088(7)
O9' 0.131(9) 0.117(9) 0.053(5) -0.009(7) 0.016(6) -0.080(7)
O10 0.0672(19) 0.117(3) 0.061(2) -0.0008(18) 0.0218(15) -0.0260(19)
O11 0.128(2) 0.0814(18) 0.081(2) -0.0213(15) 0.0424(18) -0.0032(18)
O12 0.0444(12) 0.0398(11) 0.0873(19) -0.0220(11) 0.0027(11) -0.0294(10)
O13 0.0565(14) 0.0347(11) 0.0729(17) -0.0296(11) 0.0197(12) -0.0239(10)
C1 0.0122(10) 0.0213(11) 0.0316(15) -0.0090(10) 0.0007(9) -0.0072(9)
C2 0.0150(11) 0.0192(11) 0.0372(16) -0.0062(10) -0.0017(10) -0.0062(9)
C3 0.0109(10) 0.0222(11) 0.0431(17) -0.0056(11) -0.0043(10) -0.0069(9)
C4 0.0113(10) 0.0162(10) 0.0339(15) -0.0107(10) 0.0021(9) -0.0058(8)
C5 0.0122(11) 0.0172(11) 0.0342(15) -0.0086(10) 0.0008(9) -0.0063(9)
C6 0.0148(11) 0.0231(12) 0.0304(14) -0.0104(10) 0.0019(9) -0.0073(9)
C7 0.0131(11) 0.0281(12) 0.0415(17) -0.0123(11) 0.0055(10) -0.0058(10)
C8 0.0146(11) 0.0200(11) 0.0435(17) -0.0117(11) -0.0002(10) -0.0056(9)
C9 0.0129(11) 0.0187(11) 0.0397(16) -0.0092(10) -0.0015(10) -0.0055(9)
C10 0.0241(12) 0.0250(12) 0.0442(18) -0.0054(11) -0.0029(11) -0.0074(10)
C11 0.0093(10) 0.0193(11) 0.0347(15) -0.0105(10) -0.0004(9) -0.0056(8)
C12 0.0173(11) 0.0232(12) 0.0357(16) -0.0087(10) -0.0005(10) -0.0112(9)
C13 0.0244(13) 0.0274(12) 0.0427(17) -0.0041(11) -0.0039(11) -0.0136(11)
C14 0.0346(15) 0.0408(15) 0.0414(18) -0.0081(13) 0.0041(12) -0.0211(12)
C15 0.056(2) 0.091(3) 0.038(2) -0.0081(18) 0.0046(15) -0.050(2)
C16 0.075(3) 0.133(4) 0.045(2) -0.017(2) 0.0000(19) -0.073(3)
C17 0.073(3) 0.107(3) 0.041(2) -0.007(2) 0.0100(18) -0.056(2)
C18 0.063(2) 0.088(3) 0.052(2) -0.001(2) 0.0070(18) -0.053(2)
C19 0.0496(18) 0.068(2) 0.046(2) -0.0049(16) -0.0007(15) -0.0409(17)
C20 0.0132(10) 0.0188(11) 0.0369(15) -0.0081(10) -0.0065(10) -0.0013(9)
C21 0.0216(12) 0.0252(12) 0.0315(15) -0.0056(11) -0.0066(10) -0.0051(10)
C22 0.0409(16) 0.0287(13) 0.0423(18) -0.0121(12) -0.0018(13) -0.0084(12)
C23 0.066(2) 0.0383(17) 0.054(2) -0.0248(16) 0.0082(18) -0.0044(16)
C24 0.0462(18) 0.0451(17) 0.0375(19) -0.0032(14) 0.0082(14) -0.0012(14)
C25 0.0417(16) 0.0499(17) 0.0347(18) 0.0015(14) -0.0012(13) -0.0155(14)
C26 0.0279(13) 0.0372(14) 0.0357(17) -0.0049(12) -0.0017(11) -0.0147(12)
C27 0.0143(11) 0.0187(11) 0.0314(15) -0.0049(10) -0.0026(10) -0.0071(9)
C28 0.0154(11) 0.0180(11) 0.0343(15) -0.0026(10) -0.0027(10) -0.0094(9)
C29 0.0161(11) 0.0213(11) 0.0388(16) -0.0063(10) -0.0005(10) -0.0061(9)
C30 0.0225(12) 0.0276(13) 0.0441(17) -0.0088(11) -0.0007(11) -0.0158(10)
C31 0.0301(13) 0.0220(12) 0.0386(16) -0.0072(11) 0.0003(11) -0.0158(11)
C32 0.0234(13) 0.0248(12) 0.0492(19) -0.0102(12) 0.0034(12) -0.0080(10)
C33 0.0157(11) 0.0224(12) 0.0434(17) -0.0083(11) 0.0001(11) -0.0066(9)

loop_
_atom_type_symbol
_atom_type_description
_atom_type_scat_dispersion_real
_atom_type_scat_dispersion_imag
_atom_type_scat_source
C C 0.0033 0.0016 'International Tables Vol C Tables 4.2.6.8 and 6.1.1.4'
H H 0.0000 0.0000 'International Tables Vol C Tables 4.2.6.8 and 6.1.1.4'
N N 0.0061 0.0033 'International Tables Vol C Tables 4.2.6.8 and 6.1.1.4'
O O 0.0106 0.0060 'International Tables Vol C Tables 4.2.6.8 and 6.1.1.4'

loop_
_geom_angle_atom_site_label_1
_geom_angle_atom_site_label_2
_geom_angle_atom_site_label_3
_geom_angle
O10 N2 O11 123.8(4)
O10 N2 C24 119.1(4)
O11 N2 C24 117.1(4)
O12 N3 O13 124.1(2)
O12 N3 C31 118.3(2)
O13 N3 C31 117.6(2)
C13 O3 C12 115.24(19)
C20 O5 C11 117.02(17)
C27 O7 C4 115.28(17)
O8 N1 O9 125(2)
O8 N1 C17 120(2)
O9 N1 C17 115(2)
O8' N1' C17 119.3(19)
O9' N1' O8' 116(2)
O9' N1' C17 122.7(17)
C2 C1 C6 108.42(17)
C11 C1 C2 109.30(19)
C11 C1 C6 85.96(17)
C12 C1 C2 111.63(19)
C12 C1 C6 120.73(19)
C12 C1 C11 118.08(19)
C1 C2 H2A 109.2
C1 C2 H2B 109.2
C1 C2 C3 112.11(18)
H2A C2 H2B 107.9
C3 C2 H2A 109.2
C3 C2 H2B 109.2
C2 C3 H3A 108.7
C2 C3 H3B 108.7
H3A C3 H3B 107.6
C4 C3 C2 114.10(18)
C4 C3 H3A 108.7
C4 C3 H3B 108.7
O7 C4 C3 108.62(18)
O7 C4 H4 110.1
O7 C4 C5 107.49(16)
C3 C4 H4 110.1
C3 C4 C5 110.50(19)
C5 C4 H4 110.1
C4 C5 C6 113.2(2)
C4 C5 C11 107.92(17)
C9 C5 C4 119.24(19)
C9 C5 C6 109.49(18)
C9 C5 C11 116.74(19)
C11 C5 C6 85.43(17)
C1 C6 H6 114.3
C5 C6 C1 86.71(17)
C5 C6 H6 114.3
C7 C6 C1 119.12(19)
C7 C6 C5 104.23(19)
C7 C6 H6 114.3
C6 C7 H7A 110.5
C6 C7 H7B 110.5
H7A C7 H7B 108.7
C8 C7 C6 106.3(2)
C8 C7 H7A 110.5
C8 C7 H7B 110.5
O1 C8 C7 124.5(2)
O1 C8 C9 123.8(2)
C7 C8 C9 111.73(19)
C5 C9 C8 102.21(19)
C5 C9 H9 107.7
C8 C9 H9 107.7
C10 C9 C5 116.6(2)
C10 C9 C8 114.3(2)
C10 C9 H9 107.7
C9 C10 H10A 109.5
C9 C10 H10B 109.5
C9 C10 H10C 109.5
H10A C10 H10B 109.5
H10A C10 H10C 109.5
H10B C10 H10C 109.5
O5 C11 C1 121.53(18)
O5 C11 C5 112.90(17)
O5 C11 H11 110.7
C1 C11 C5 88.48(17)
C1 C11 H11 110.7
C5 C11 H11 110.7
O3 C12 C1 106.86(18)
O3 C12 H12A 110.3
O3 C12 H12B 110.3
C1 C12 H12A 110.3
C1 C12 H12B 110.3
H12A C12 H12B 108.6
O2 C13 O3 122.8(3)
O2 C13 C14 123.9(2)
O3 C13 C14 113.3(2)
C15 C14 C13 122.7(3)
C19 C14 C13 117.9(3)
C19 C14 C15 119.3(3)
C14 C15 H15 120.0
C16 C15 C14 120.1(3)
C16 C15 H15 120.0
C15 C16 H16 120.7
C15 C16 C17 118.6(3)
C17 C16 H16 120.7
C16 C17 N1 115.9(11)
C16 C17 N1' 121.2(10)
C18 C17 N1 120.7(12)
C18 C17 N1' 116.0(10)
C18 C17 C16 122.6(4)
C17 C18 H18 120.8
C19 C18 C17 118.4(3)
C19 C18 H18 120.8
C14 C19 H19 119.6
C18 C19 C14 120.9(3)
C18 C19 H19 119.6
O4 C20 O5 124.3(2)
O4 C20 C21 125.1(2)
O5 C20 C21 110.6(2)
C22 C21 C20 118.7(2)
C26 C21 C20 121.3(2)
C26 C21 C22 120.0(3)
C21 C22 H22 120.6
C21 C22 C23 118.9(3)
C23 C22 H22 120.6
C22 C23 H23 120.5
C24 C23 C22 119.0(3)
C24 C23 H23 120.5
C23 C24 N2 119.4(3)
C25 C24 N2 118.0(3)
C25 C24 C23 122.6(3)
C24 C25 H25 120.7
C24 C25 C26 118.7(3)
C26 C25 H25 120.7
C21 C26 H26 119.6
C25 C26 C21 120.8(3)
C25 C26 H26 119.6
O6 C27 O7 124.3(2)
O6 C27 C28 123.5(2)
O7 C27 C28 112.23(19)
C29 C28 C27 117.3(2)
C33 C28 C27 122.4(2)
C33 C28 C29 120.2(2)
C28 C29 H29 120.1
C30 C29 C28 119.8(2)
C30 C29 H29 120.1
C29 C30 H30 120.9
C31 C30 C29 118.1(2)
C31 C30 H30 120.9
C30 C31 N3 118.0(2)
C32 C31 N3 118.8(2)
C32 C31 C30 123.2(2)
C31 C32 H32 120.8
C33 C32 C31 118.3(2)
C33 C32 H32 120.8
C28 C33 H33 119.8
C32 C33 C28 120.4(2)
C32 C33 H33 119.8

loop_
_geom_bond_atom_site_label_1
_geom_bond_atom_site_label_2
_geom_bond_distance
N2 O10 1.209(5)
N2 O11 1.212(5)
N2 C24 1.489(5)
N3 O12 1.219(3)
N3 O13 1.232(3)
N3 C31 1.478(3)
O1 C8 1.211(3)
O2 C13 1.202(3)
O3 C12 1.440(3)
O3 C13 1.342(3)
O4 C20 1.206(3)
O5 C11 1.449(3)
O5 C20 1.343(3)
O6 C27 1.208(3)
O7 C4 1.464(2)
O7 C27 1.342(3)
N1 O8 1.17(3)
N1 O9 1.22(3)
N1 C17 1.53(3)
N1' O8' 1.30(3)
N1' O9' 1.20(3)
N1' C17 1.45(3)
C1 C2 1.541(3)
C1 C6 1.565(3)
C1 C11 1.524(4)
C1 C12 1.516(3)
C2 H2A 0.9900
C2 H2B 0.9900
C2 C3 1.548(3)
C3 H3A 0.9900
C3 H3B 0.9900
C3 C4 1.523(3)
C4 H4 1.0000
C4 C5 1.524(3)
C5 C6 1.557(4)
C5 C9 1.523(3)
C5 C11 1.548(3)
C6 H6 1.0000
C6 C7 1.539(3)
C7 H7A 0.9900
C7 H7B 0.9900
C7 C8 1.514(4)
C8 C9 1.530(3)
C9 H9 1.0000
C9 C10 1.513(4)
C10 H10A 0.9800
C10 H10B 0.9800
C10 H10C 0.9800
C11 H11 1.0000
C12 H12A 0.9900
C12 H12B 0.9900
C13 C14 1.481(4)
C14 C15 1.402(4)
C14 C19 1.388(4)
C15 H15 0.9500
C15 C16 1.355(5)
C16 H16 0.9500
C16 C17 1.389(5)
C17 C18 1.364(5)
C18 H18 0.9500
C18 C19 1.361(5)
C19 H19 0.9500
C20 C21 1.492(4)
C21 C22 1.390(4)
C21 C26 1.389(4)
C22 H22 0.9500
C22 C23 1.410(5)
C23 H23 0.9500
C23 C24 1.371(5)
C24 C25 1.364(5)
C25 H25 0.9500
C25 C26 1.381(4)
C26 H26 0.9500
C27 C28 1.489(3)
C28 C29 1.398(3)
C28 C33 1.392(3)
C29 H29 0.9500
C29 C30 1.386(3)
C30 H30 0.9500
C30 C31 1.385(4)
C31 C32 1.377(4)
C32 H32 0.9500
C32 C33 1.376(3)
C33 H33 0.9500

loop_
_geom_torsion_atom_site_label_1
_geom_torsion_atom_site_label_2
_geom_torsion_atom_site_label_3
_geom_torsion_atom_site_label_4
_geom_torsion
N2 C24 C25 C26 179.3(3)
N3 C31 C32 C33 179.5(2)
O1 C8 C9 C5 165.4(2)
O1 C8 C9 C10 38.5(3)
O2 C13 C14 C15 -158.4(3)
O2 C13 C14 C19 19.4(4)
O3 C13 C14 C15 19.8(4)
O3 C13 C14 C19 -162.3(3)
O4 C20 C21 C22 14.4(4)
O4 C20 C21 C26 -167.0(2)
O5 C20 C21 C22 -164.8(2)
O5 C20 C21 C26 13.7(3)
O6 C27 C28 C29 10.4(4)
O6 C27 C28 C33 -167.9(3)
O7 C4 C5 C6 90.0(2)
O7 C4 C5 C9 -40.9(3)
O7 C4 C5 C11 -177.26(18)
O7 C27 C28 C29 -171.1(2)
O7 C27 C28 C33 10.6(3)
N1 C17 C18 C19 -170.9(9)
O8 N1 C17 N1' -107(8)
O8 N1 C17 C16 6.7(19)
O8 N1 C17 C18 176.7(12)
O9 N1 C17 N1' 75(8)
O9 N1 C17 C16 -170.6(11)
O9 N1 C17 C18 -0.7(17)
N1' C17 C18 C19 172.7(10)
O8' N1' C17 N1 89(8)
O8' N1' C17 C16 15(2)
O8' N1' C17 C18 -159.3(14)
O9' N1' C17 N1 -108(9)
O9' N1' C17 C16 178.6(13)
O9' N1' C17 C18 4(2)
O10 N2 C24 C23 176.0(4)
O10 N2 C24 C25 -5.1(6)
O11 N2 C24 C23 -4.3(6)
O11 N2 C24 C25 174.5(4)
O12 N3 C31 C30 -10.7(4)
O12 N3 C31 C32 167.8(3)
O13 N3 C31 C30 170.3(3)
O13 N3 C31 C32 -11.3(4)
C1 C2 C3 C4 26.4(3)
C1 C6 C7 C8 108.3(2)
C2 C1 C6 C5 -81.8(2)
C2 C1 C6 C7 173.7(2)
C2 C1 C11 O5 -35.4(2)
C2 C1 C11 C5 80.77(18)
C2 C1 C12 O3 -70.7(2)
C2 C3 C4 O7 -147.39(19)
C2 C3 C4 C5 -29.7(3)
C3 C4 C5 C6 -28.4(3)
C3 C4 C5 C9 -159.3(2)
C3 C4 C5 C11 64.4(3)
C4 O7 C27 O6 -3.2(4)
C4 O7 C27 C28 178.34(18)
C4 C5 C6 C1 80.78(19)
C4 C5 C6 C7 -159.99(18)
C4 C5 C9 C8 156.5(2)
C4 C5 C9 C10 -78.1(3)
C4 C5 C11 O5 38.4(3)
C4 C5 C11 C1 -85.4(2)
C5 C6 C7 C8 14.1(2)
C6 C1 C2 C3 34.8(3)
C6 C1 C11 O5 -143.47(19)
C6 C1 C11 C5 -27.34(15)
C6 C1 C12 O3 58.5(3)
C6 C5 C9 C8 23.9(2)
C6 C5 C9 C10 149.3(2)
C6 C5 C11 O5 151.35(19)
C6 C5 C11 C1 27.52(15)
C6 C7 C8 O1 -179.9(2)
C6 C7 C8 C9 0.4(3)
C7 C8 C9 C5 -14.8(3)
C7 C8 C9 C10 -141.8(2)
C9 C5 C6 C1 -143.55(18)
C9 C5 C6 C7 -24.3(2)
C9 C5 C11 O5 -99.1(2)
C9 C5 C11 C1 137.1(2)
C11 O5 C20 O4 9.0(3)
C11 O5 C20 C21 -171.77(19)
C11 C1 C2 C3 -57.4(3)
C11 C1 C6 C5 27.21(15)
C11 C1 C6 C7 -77.3(2)
C11 C1 C12 O3 161.41(18)
C11 C5 C6 C1 -26.77(15)
C11 C5 C6 C7 92.46(18)
C11 C5 C9 C8 -70.9(3)
C11 C5 C9 C10 54.5(3)
C12 O3 C13 O2 -0.7(3)
C12 O3 C13 C14 -179.0(2)
C12 C1 C2 C3 170.1(2)
C12 C1 C6 C5 147.7(2)
C12 C1 C6 C7 43.2(3)
C12 C1 C11 O5 93.7(2)
C12 C1 C11 C5 -150.22(19)
C13 O3 C12 C1 179.19(18)
C13 C14 C15 C16 179.1(4)
C13 C14 C19 C18 -179.5(3)
C14 C15 C16 C17 -1.2(7)
C15 C14 C19 C18 -1.6(5)
C15 C16 C17 N1 171.1(9)
C15 C16 C17 N1' -172.7(10)
C15 C16 C17 C18 1.4(8)
C16 C17 C18 C19 -1.7(7)
C17 C18 C19 C14 1.7(6)
C19 C14 C15 C16 1.3(6)
C20 O5 C11 C1 -79.8(2)
C20 O5 C11 C5 177.13(19)
C20 C21 C22 C23 176.4(3)
C20 C21 C26 C25 -176.5(2)
C21 C22 C23 C24 0.3(5)
C22 C21 C26 C25 2.0(4)
C22 C23 C24 N2 -179.5(3)
C22 C23 C24 C25 1.7(5)
C23 C24 C25 C26 -1.9(5)
C24 C25 C26 C21 0.0(4)
C26 C21 C22 C23 -2.2(4)
C27 O7 C4 C3 -71.9(2)
C27 O7 C4 C5 168.5(2)
C27 C28 C29 C30 -178.5(2)
C27 C28 C33 C32 177.8(2)
C28 C29 C30 C31 -0.4(4)
C29 C28 C33 C32 -0.5(4)
C29 C30 C31 N3 179.9(2)
C29 C30 C31 C32 1.6(4)
C30 C31 C32 C33 -2.2(4)
C31 C32 C33 C28 1.6(4)
C33 C28 C29 C30 -0.1(4)

loop_
_smtbx_masks_void_nr
_smtbx_masks_void_average_x
_smtbx_masks_void_average_y
_smtbx_masks_void_average_z
_smtbx_masks_void_volume
_smtbx_masks_void_count_electrons
1 -0.465 0.500 0.500 504.9 8.7
